data_7200244
loop_
_publ_author_name
'Stoll, Ion'
'Brodbeck, Ralf'
'Neumann, Beate'
'Stammler, Hans-Georg'
'Mattay, Jochen'

_publ_section_title
;
 Controlling the self assembly of arene functionalised
 2-aminopyrimidines by arene-perfluoroarene interaction and by
 silver(I) complex formation
;
_journal_issue 2
_journal_name_full CrystEngComm
_journal_page_first 306
_journal_paper_doi 10.1039/b811297e
_journal_volume 11
_journal_year 2009
_chemical_formula_moiety 'C10 H9 N3'
_chemical_formula_sum 'C10 H9 N3'
_chemical_formula_weight 171.20
_chemical_name_systematic ?
_space_group_IT_number 14
_symmetry_cell_setting monoclinic
_symmetry_space_group_name_Hall '-P 2ybc'
_symmetry_space_group_name_H-M 'P 1 21/c 1'
_atom_sites_solution_hydrogens geom
_atom_sites_solution_primary direct
_atom_sites_solution_secondary difmap
_audit_creation_method SHELXL-97
_cell_angle_alpha 90.00
_cell_angle_beta 97.310(3)
_cell_angle_gamma 90.00
_cell_formula_units_Z 4
_cell_length_a 17.8896(8)
_cell_length_b 7.3769(4)
_cell_length_c 6.7820(4)
_cell_measurement_reflns_used 14218
_cell_measurement_temperature 200(2)
_cell_measurement_theta_max 27.485
_cell_measurement_theta_min 2.910
_cell_volume 887.74(8)
_computing_cell_refinement 'HKL Scalepack (Otwinowski & Minor 1997)'
_computing_data_collection 'Collect, Bruker AXS, 2004'
_computing_data_reduction 'Denzo and Scalepack (Otwinowski & Minor, 1997)'
_computing_molecular_graphics 'SHELXTL-PLUS (1990)'
_computing_publication_material 'SHELXL-97 (Sheldrick, 1997)'
_computing_structure_refinement 'SHELXL-97 (Sheldrick, 1997)'
_computing_structure_solution 'SHELXS-97 (Sheldrick, 1990)'
_diffrn_ambient_temperature 200(2)
_diffrn_measured_fraction_theta_full 0.999
_diffrn_measured_fraction_theta_max 0.999
_diffrn_measurement_device_type KappaCCD
_diffrn_measurement_method CCD
_diffrn_radiation_monochromator graphite
_diffrn_radiation_source 'fine-focus sealed tube'
_diffrn_radiation_type MoK\a
_diffrn_radiation_wavelength 0.71073
_diffrn_reflns_av_R_equivalents 0.063
_diffrn_reflns_av_sigmaI/netI 0.0355
_diffrn_reflns_limit_h_max 23
_diffrn_reflns_limit_h_min -23
_diffrn_reflns_limit_k_max 9
_diffrn_reflns_limit_k_min -9
_diffrn_reflns_limit_l_max 8
_diffrn_reflns_limit_l_min -8
_diffrn_reflns_number 14062
_diffrn_reflns_theta_full 27.47
_diffrn_reflns_theta_max 27.47
_diffrn_reflns_theta_min 2.99
_exptl_absorpt_coefficient_mu 0.081
_exptl_absorpt_correction_T_max 0.9936
_exptl_absorpt_correction_T_min 0.9777
_exptl_absorpt_correction_type multi-scan
_exptl_absorpt_process_details 'Denzo and Scalepack (Otwinowski & Minor, 1997)'
_exptl_crystal_colour Colourless
_exptl_crystal_density_diffrn 1.281
_exptl_crystal_density_method 'not measured'
_exptl_crystal_description 'fragment, plate'
_exptl_crystal_F_000 360
_exptl_crystal_size_max 0.28
_exptl_crystal_size_mid 0.28
_exptl_crystal_size_min 0.08
_refine_diff_density_max 0.171
_refine_diff_density_min -0.172
_refine_diff_density_rms 0.038
_refine_ls_extinction_coef 0.021(6)
_refine_ls_extinction_expression Fc^*^=kFc[1+0.001xFc^2^\l^3^/sin(2\q)]^-1/4^
_refine_ls_extinction_method SHELXL
_refine_ls_goodness_of_fit_ref 1.071
_refine_ls_hydrogen_treatment constr
_refine_ls_matrix_type full
_refine_ls_number_parameters 119
_refine_ls_number_reflns 2024
_refine_ls_number_restraints 0
_refine_ls_restrained_S_all 1.071
_refine_ls_R_factor_all 0.0688
_refine_ls_R_factor_gt 0.0462
_refine_ls_shift/su_max 0.000
_refine_ls_shift/su_mean 0.000
_refine_ls_structure_factor_coef Fsqd
_refine_ls_weighting_details 'calc w=1/[\s^2^(Fo^2^)+(0.0733P)^2^+0.0737P] where P=(Fo^2^+2Fc^2^)/3'
_refine_ls_weighting_scheme calc
_refine_ls_wR_factor_gt 0.1246
_refine_ls_wR_factor_ref 0.1361
_reflns_number_gt 1452
_reflns_number_total 2024
_reflns_threshold_expression >2sigma(I)
_cod_data_source_file b811297e.txt
_cod_data_source_block compound4
_cod_depositor_comments
;
The following automatic conversions were performed:
'_symmetry_cell_setting' value 'Monoclinic' changed to 'monoclinic'
according to '/home/saulius/struct/CIF-dictionaries/cif_core.dic'
dictionary named 'cif_core.dic' version 2.4.1 from 2010-06-29.

Automatic conversion script
Id: cif_fix_enum 1527 2010-12-29 10:47:43Z saulius 
;
_cod_original_sg_symbol_H-M 'P 21/c'
_cod_database_code 7200244

loop_
_symmetry_equiv_pos_as_xyz
'x, y, z'
'-x, y+1/2, -z+1/2'
'-x, -y, -z'
'x, -y-1/2, z-1/2'

loop_
_atom_site_label
_atom_site_type_symbol
_atom_site_fract_x
_atom_site_fract_y
_atom_site_fract_z
_atom_site_U_iso_or_equiv
_atom_site_adp_type
_atom_site_occupancy
_atom_site_symmetry_multiplicity
_atom_site_calc_flag
_atom_site_refinement_flags
_atom_site_disorder_assembly
_atom_site_disorder_group
N1 N 0.40062(6) 0.12929(16) 0.69114(19) 0.0391(3) Uani 1 1 d . . .
N2 N 0.51020(6) -0.03336(17) 0.76117(18) 0.0374(3) Uani 1 1 d . . .
H2A H 0.5315 0.0644 0.8176 0.045 Uiso 1 1 calc R . .
H2B H 0.5364 -0.1340 0.7575 0.045 Uiso 1 1 calc R . .
N3 N 0.40764(6) -0.18205(15) 0.59440(17) 0.0334(3) Uani 1 1 d . . .
C1 C 0.43822(7) -0.02900(18) 0.6813(2) 0.0319(3) Uani 1 1 d . . .
C2 C 0.33649(7) -0.17075(19) 0.5123(2) 0.0324(3) Uani 1 1 d . . .
H2 H 0.3141 -0.2761 0.4495 0.039 Uiso 1 1 calc R . .
C3 C 0.29203(7) -0.01455(18) 0.5114(2) 0.0326(3) Uani 1 1 d . . .
C4 C 0.32956(7) 0.1326(2) 0.6071(2) 0.0384(4) Uani 1 1 d . . .
H4 H 0.3024 0.2427 0.6126 0.046 Uiso 1 1 calc R . .
C5 C 0.21224(7) -0.00776(18) 0.4232(2) 0.0342(3) Uani 1 1 d . . .
C6 C 0.18527(8) -0.1132(2) 0.2594(2) 0.0405(4) Uani 1 1 d . . .
H6 H 0.2192 -0.1895 0.2012 0.049 Uiso 1 1 calc R . .
C7 C 0.11021(8) -0.1098(2) 0.1793(2) 0.0450(4) Uani 1 1 d . . .
H7 H 0.0932 -0.1844 0.0685 0.054 Uiso 1 1 calc R . .
C8 C 0.05999(8) 0.0014(2) 0.2594(2) 0.0437(4) Uani 1 1 d . . .
H8 H 0.0085 0.0049 0.2038 0.052 Uiso 1 1 calc R . .
C9 C 0.08551(8) 0.1076(2) 0.4214(2) 0.0430(4) Uani 1 1 d . . .
H9 H 0.0512 0.1843 0.4778 0.052 Uiso 1 1 calc R . .
C10 C 0.16022(8) 0.1037(2) 0.5025(2) 0.0390(4) Uani 1 1 d . . .
H10 H 0.1767 0.1779 0.6141 0.047 Uiso 1 1 calc R . .

loop_
_atom_site_aniso_label
_atom_site_aniso_U_11
_atom_site_aniso_U_22
_atom_site_aniso_U_33
_atom_site_aniso_U_23
_atom_site_aniso_U_13
_atom_site_aniso_U_12
N1 0.0351(6) 0.0345(7) 0.0460(8) -0.0036(6) -0.0017(5) 0.0000(5)
N2 0.0352(6) 0.0317(7) 0.0437(7) -0.0017(5) -0.0018(5) 0.0003(5)
N3 0.0340(6) 0.0325(7) 0.0336(6) 0.0002(5) 0.0038(5) -0.0002(5)
C1 0.0341(7) 0.0323(8) 0.0292(7) 0.0028(6) 0.0032(5) -0.0009(5)
C2 0.0342(7) 0.0324(8) 0.0309(7) -0.0017(6) 0.0050(5) -0.0036(5)
C3 0.0331(7) 0.0346(8) 0.0299(7) 0.0004(6) 0.0029(5) -0.0008(5)
C4 0.0374(8) 0.0322(8) 0.0445(9) -0.0020(6) 0.0013(6) 0.0024(6)
C5 0.0341(7) 0.0343(8) 0.0338(8) 0.0016(6) 0.0032(6) -0.0009(5)
C6 0.0378(8) 0.0444(9) 0.0386(8) -0.0074(7) 0.0023(6) 0.0027(6)
C7 0.0426(8) 0.0507(10) 0.0396(9) -0.0070(7) -0.0026(6) -0.0018(7)
C8 0.0321(7) 0.0515(9) 0.0454(9) 0.0058(7) -0.0027(6) 0.0009(6)
C9 0.0375(8) 0.0448(9) 0.0469(9) -0.0014(7) 0.0054(6) 0.0066(6)
C10 0.0392(8) 0.0388(8) 0.0382(8) -0.0044(6) 0.0014(6) 0.0012(6)

loop_
_atom_type_symbol
_atom_type_description
_atom_type_scat_dispersion_real
_atom_type_scat_dispersion_imag
_atom_type_scat_source
C C 0.0033 0.0016 'International Tables Vol C Tables 4.2.6.8 and 6.1.1.4'
H H 0.0000 0.0000 'International Tables Vol C Tables 4.2.6.8 and 6.1.1.4'
N N 0.0061 0.0033 'International Tables Vol C Tables 4.2.6.8 and 6.1.1.4'

loop_
_geom_angle_atom_site_label_1
_geom_angle_atom_site_label_2
_geom_angle_atom_site_label_3
_geom_angle
_geom_angle_site_symmetry_1
_geom_angle_site_symmetry_3
_geom_angle_publ_flag
C4 N1 C1 116.74(11) . . ?
C1 N2 H2A 120.0 . . ?
C1 N2 H2B 120.0 . . ?
H2A N2 H2B 120.0 . . ?
C2 N3 C1 116.29(11) . . ?
N2 C1 N1 117.48(11) . . ?
N2 C1 N3 118.18(11) . . ?
N1 C1 N3 124.35(12) . . ?
N3 C2 C3 124.63(12) . . ?
N3 C2 H2 117.7 . . ?
C3 C2 H2 117.7 . . ?
C4 C3 C2 113.56(12) . . ?
C4 C3 C5 123.12(12) . . ?
C2 C3 C5 123.30(12) . . ?
N1 C4 C3 124.43(13) . . ?
N1 C4 H4 117.8 . . ?
C3 C4 H4 117.8 . . ?
C6 C5 C10 117.09(13) . . ?
C6 C5 C3 121.58(12) . . ?
C10 C5 C3 121.33(12) . . ?
C7 C6 C5 121.61(13) . . ?
C7 C6 H6 119.2 . . ?
C5 C6 H6 119.2 . . ?
C8 C7 C6 120.33(14) . . ?
C8 C7 H7 119.8 . . ?
C6 C7 H7 119.8 . . ?
C7 C8 C9 119.07(13) . . ?
C7 C8 H8 120.5 . . ?
C9 C8 H8 120.5 . . ?
C8 C9 C10 120.75(13) . . ?
C8 C9 H9 119.6 . . ?
C10 C9 H9 119.6 . . ?
C9 C10 C5 121.15(13) . . ?
C9 C10 H10 119.4 . . ?
C5 C10 H10 119.4 . . ?

loop_
_geom_bond_atom_site_label_1
_geom_bond_atom_site_label_2
_geom_bond_distance
_geom_bond_site_symmetry_2
_geom_bond_publ_flag
N1 C4 1.3254(16) . ?
N1 C1 1.3535(18) . ?
N2 C1 1.3324(16) . ?
N2 H2A 0.8800 . ?
N2 H2B 0.8800 . ?
N3 C2 1.3254(16) . ?
N3 C1 1.3562(17) . ?
C2 C3 1.3997(19) . ?
C2 H2 0.9500 . ?
C3 C4 1.3924(19) . ?
C3 C5 1.4769(18) . ?
C4 H4 0.9500 . ?
C5 C6 1.391(2) . ?
C5 C10 1.399(2) . ?
C6 C7 1.3832(19) . ?
C6 H6 0.9500 . ?
C7 C8 1.378(2) . ?
C7 H7 0.9500 . ?
C8 C9 1.379(2) . ?
C8 H8 0.9500 . ?
C9 C10 1.3794(18) . ?
C9 H9 0.9500 . ?
C10 H10 0.9500 . ?

loop_
_cod_related_entry_id
_cod_related_entry_database
_cod_related_entry_code
1 ChemSpider 10571366
